data_7159452
loop_
_publ_author_name
'Subbi Reddy, Manyam'
'Nanubolu, Jagadeesh Babu'
'Suresh, Surisetti'

_publ_section_title
;
 Design and development of intramolecular doubly vinylogous Michael
 addition to access 3-aryl substituted 2-alkenyl-benzofurans and -indoles.
;
_journal_issue 26
_journal_name_full 'Organic &amp; biomolecular chemistry'
_journal_page_first 5387
_journal_page_last 5397
_journal_paper_doi 10.1039/d3ob00861d
_journal_volume 21
_journal_year 2023
_chemical_formula_moiety 'C31 H34 O4 S'
_chemical_formula_sum 'C31 H34 O4 S'
_chemical_formula_weight 502.64
_space_group_crystal_system monoclinic
_space_group_IT_number 14
_space_group_name_Hall '-P 2ybc'
_space_group_name_H-M_alt 'P 1 21/c 1'
_atom_sites_solution_hydrogens mixed
_audit_creation_method SHELXL-2018/3
_audit_update_record
;
2022-06-27 deposited with the CCDC.	2023-06-08 downloaded from the CCDC.
;
_cell_angle_alpha 90
_cell_angle_beta 106.593(2)
_cell_angle_gamma 90
_cell_formula_units_Z 4
_cell_length_a 17.6839(9)
_cell_length_b 11.2101(6)
_cell_length_c 15.0773(7)
_cell_measurement_reflns_used 6225
_cell_measurement_temperature 293(2)
_cell_measurement_theta_max 22.520
_cell_measurement_theta_min 2.403
_cell_volume 2864.4(3)
_computing_cell_refinement '<i>SAINT</i> (Bruker, 2016)'
_computing_data_collection '<i>APEX3</i> (Bruker, 2016)'
_computing_data_reduction 'Bruker SAINT'
_computing_structure_refinement 'SHELXL-2018/3 (Sheldrick, 2018)'
_computing_structure_solution '<i>SHELXT</i> (Sheldrick, 2015)'
_diffrn_ambient_temperature 293(2)
_diffrn_measured_fraction_theta_full 0.999
_diffrn_measured_fraction_theta_max 1.000
_diffrn_measurement_device_type 'Bruker D8 QUEST PHOTON-100'
_diffrn_measurement_method '\w and \f'
_diffrn_radiation_type MoK\a
_diffrn_radiation_wavelength 0.71073
_diffrn_reflns_av_R_equivalents 0.1018
_diffrn_reflns_av_unetI/netI 0.0737
_diffrn_reflns_Laue_measured_fraction_full 0.999
_diffrn_reflns_Laue_measured_fraction_max 1.000
_diffrn_reflns_limit_h_max 22
_diffrn_reflns_limit_h_min -22
_diffrn_reflns_limit_k_max 14
_diffrn_reflns_limit_k_min -14
_diffrn_reflns_limit_l_max 19
_diffrn_reflns_limit_l_min -19
_diffrn_reflns_number 55165
_diffrn_reflns_point_group_measured_fraction_full 0.999
_diffrn_reflns_point_group_measured_fraction_max 1.000
_diffrn_reflns_theta_full 25.242
_diffrn_reflns_theta_max 27.497
_diffrn_reflns_theta_min 2.178
_diffrn_source microfocus
_exptl_absorpt_coefficient_mu 0.145
_exptl_absorpt_correction_T_max 0.7461
_exptl_absorpt_correction_T_min 0.6318
_exptl_absorpt_correction_type multi-scan
_exptl_absorpt_process_details
;
 SADABS 2016/2: Krause, L., Herbst-Irmer, R., Sheldrick G.M. & Stalke D.,
 J. Appl. Cryst. 48 (2015) 3-10
;
_exptl_crystal_density_diffrn 1.166
_exptl_crystal_description plate
_exptl_crystal_F_000 1072
_exptl_crystal_recrystallization_method 'Re-crystallisation from solvent: Chloroform and Dichloromethane'
_exptl_crystal_size_max 0.340
_exptl_crystal_size_mid 0.320
_exptl_crystal_size_min 0.210
_refine_diff_density_max 0.227
_refine_diff_density_min -0.421
_refine_diff_density_rms 0.058
_refine_ls_extinction_method none
_refine_ls_goodness_of_fit_ref 1.020
_refine_ls_hydrogen_treatment mixed
_refine_ls_matrix_type full
_refine_ls_number_parameters 335
_refine_ls_number_reflns 6585
_refine_ls_number_restraints 4
_refine_ls_restrained_S_all 1.022
_refine_ls_R_factor_all 0.1352
_refine_ls_R_factor_gt 0.0571
_refine_ls_shift/su_max 0.001
_refine_ls_shift/su_mean 0.000
_refine_ls_structure_factor_coef Fsqd
_refine_ls_weighting_details 'w=1/[\s^2^(Fo^2^)+(0.0648P)^2^+1.5797P] where P=(Fo^2^+2Fc^2^)/3'
_refine_ls_weighting_scheme calc
_refine_ls_wR_factor_gt 0.1314
_refine_ls_wR_factor_ref 0.1720
_reflns_Friedel_coverage 0.000
_reflns_number_gt 3360
_reflns_number_total 6585
_reflns_threshold_expression 'I > 2\s(I)'
_cod_data_source_file d3ob00861d2.cif
_cod_data_source_block kb314_0m_sq
_cod_original_sg_symbol_H-M 'P 21/c'
_cod_database_code 7159452
_shelx_shelxl_version_number 2018/3
_shelx_space_group_comment
;
The symmetry employed for this shelxl refinement is uniquely defined
by the following loop, which should always be used as a source of
symmetry information in preference to the above space-group names.
They are only intended as comments.
;
_shelx_estimated_absorpt_t_min 0.952
_shelx_estimated_absorpt_t_max 0.970

loop_
_space_group_symop_operation_xyz
'x, y, z'
'-x, y+1/2, -z+1/2'
'-x, -y, -z'
'x, -y-1/2, z-1/2'

loop_
_atom_site_label
_atom_site_type_symbol
_atom_site_fract_x
_atom_site_fract_y
_atom_site_fract_z
_atom_site_U_iso_or_equiv
_atom_site_adp_type
_atom_site_occupancy
_atom_site_site_symmetry_order
_atom_site_calc_flag
_atom_site_refinement_flags_posn
_atom_site_refinement_flags_adp
_atom_site_refinement_flags_occupancy
_atom_site_disorder_assembly
_atom_site_disorder_group
S1 S 0.38983(5) 0.38098(7) 0.24691(5) 0.0460(2) Uani 1 1 d . . . . .
O1 O 0.27327(13) 1.11641(17) 0.24979(13) 0.0472(5) Uani 1 1 d D . . . .
H1O H 0.2977(11) 1.149(2) 0.2183(12) 0.071 Uiso 1 1 d D U . . .
O2 O 0.15110(12) 0.45349(16) 0.29124(13) 0.0434(5) Uani 1 1 d . . . . .
O3 O 0.42496(14) 0.4924(2) 0.23402(16) 0.0652(7) Uani 1 1 d . . . . .
O4 O 0.38066(14) 0.2895(2) 0.17748(14) 0.0628(7) Uani 1 1 d . . . . .
C1 C 0.24843(16) 1.0022(2) 0.25743(17) 0.0324(6) Uani 1 1 d . . . . .
C2 C 0.22390(16) 0.9774(2) 0.33622(17) 0.0323(6) Uani 1 1 d . . . . .
C3 C 0.19500(16) 0.8640(2) 0.34239(18) 0.0343(6) Uani 1 1 d . . . . .
H3 H 0.176632 0.845917 0.392783 0.041 Uiso 1 1 calc R U . . .
C4 C 0.19218(16) 0.7760(2) 0.27667(18) 0.0330(6) Uani 1 1 d . . . . .
C5 C 0.21802(16) 0.8040(2) 0.20065(18) 0.0346(6) Uani 1 1 d . . . . .
H5 H 0.215908 0.745797 0.156089 0.042 Uiso 1 1 calc R U . . .
C6 C 0.24708(15) 0.9167(2) 0.18880(17) 0.0314(6) Uani 1 1 d . . . . .
C7 C 0.22766(18) 1.0708(2) 0.41211(18) 0.0389(7) Uani 1 1 d . . . . .
C8 C 0.1673(2) 1.1691(3) 0.3733(2) 0.0572(9) Uani 1 1 d . . . . .
H8A H 0.177886 1.204281 0.320085 0.086 Uiso 1 1 calc R U . . .
H8B H 0.170868 1.229212 0.419740 0.086 Uiso 1 1 calc R U . . .
H8C H 0.115136 1.135598 0.355884 0.086 Uiso 1 1 calc R U . . .
C9 C 0.3108(2) 1.1245(3) 0.4488(2) 0.0598(9) Uani 1 1 d . . . . .
H9A H 0.325211 1.162621 0.399007 0.090 Uiso 1 1 calc R U . . .
H9B H 0.347876 1.062291 0.474402 0.090 Uiso 1 1 calc R U . . .
H9C H 0.311067 1.182205 0.495986 0.090 Uiso 1 1 calc R U . . .
C10 C 0.2080(2) 1.0162(3) 0.4960(2) 0.0621(10) Uani 1 1 d . . . . .
H10A H 0.155791 0.982970 0.476975 0.093 Uiso 1 1 calc R U . . .
H10B H 0.210524 1.076900 0.541662 0.093 Uiso 1 1 calc R U . . .
H10C H 0.245343 0.954375 0.522015 0.093 Uiso 1 1 calc R U . . .
C11 C 0.27643(17) 0.9442(2) 0.10375(18) 0.0393(7) Uani 1 1 d . . . . .
C12 C 0.2283(2) 1.0460(3) 0.0454(2) 0.0658(10) Uani 1 1 d . . . . .
H12A H 0.245061 1.057550 -0.009161 0.099 Uiso 1 1 calc R U . . .
H12B H 0.236523 1.118201 0.081175 0.099 Uiso 1 1 calc R U . . .
H12C H 0.173249 1.025757 0.027915 0.099 Uiso 1 1 calc R U . . .
C13 C 0.3649(2) 0.9744(3) 0.1356(2) 0.0611(10) Uani 1 1 d . . . . .
H13A H 0.383980 0.984381 0.082438 0.092 Uiso 1 1 calc R U . . .
H13B H 0.393268 0.910744 0.173323 0.092 Uiso 1 1 calc R U . . .
H13C H 0.372837 1.047010 0.170824 0.092 Uiso 1 1 calc R U . . .
C14 C 0.2674(2) 0.8355(3) 0.0402(2) 0.0642(10) Uani 1 1 d . . . . .
H14A H 0.212663 0.813843 0.018175 0.096 Uiso 1 1 calc R U . . .
H14B H 0.296999 0.769986 0.074012 0.096 Uiso 1 1 calc R U . . .
H14C H 0.286742 0.854530 -0.011440 0.096 Uiso 1 1 calc R U . . .
C15 C 0.16234(16) 0.6558(2) 0.28755(18) 0.0353(6) Uani 1 1 d . . . . .
C16 C 0.09238(17) 0.6262(3) 0.31422(19) 0.0385(7) Uani 1 1 d . . . . .
C17 C 0.03313(18) 0.6907(3) 0.3375(2) 0.0512(8) Uani 1 1 d . . . . .
H17 H 0.033353 0.773696 0.337373 0.061 Uiso 1 1 calc R U . . .
C18 C -0.0254(2) 0.6283(3) 0.3605(3) 0.0629(10) Uani 1 1 d . . . . .
H18 H -0.064943 0.670197 0.376591 0.076 Uiso 1 1 calc R U . . .
C19 C -0.0272(2) 0.5049(3) 0.3604(3) 0.0639(10) Uani 1 1 d . . . . .
H19 H -0.067883 0.465794 0.376294 0.077 Uiso 1 1 calc R U . . .
C20 C 0.02956(19) 0.4393(3) 0.3374(2) 0.0540(9) Uani 1 1 d . . . . .
H20 H 0.028725 0.356330 0.337141 0.065 Uiso 1 1 calc R U . . .
C21 C 0.08820(17) 0.5027(3) 0.31448(19) 0.0406(7) Uani 1 1 d . . . . .
C22 C 0.19568(17) 0.5495(2) 0.27650(19) 0.0369(7) Uani 1 1 d . . . . .
C23 C 0.26996(17) 0.5197(3) 0.26220(18) 0.0397(7) Uani 1 1 d . . . . .
H23 H 0.301602 0.582211 0.253401 0.048 Uiso 1 1 calc R U . . .
C24 C 0.29727(17) 0.4096(3) 0.26052(19) 0.0409(7) Uani 1 1 d . . . . .
H24 H 0.265733 0.345587 0.266847 0.049 Uiso 1 1 calc R U . . .
C25 C 0.44339(16) 0.3182(3) 0.35327(19) 0.0388(7) Uani 1 1 d . . . . .
C26 C 0.44468(18) 0.3748(3) 0.4353(2) 0.0484(8) Uani 1 1 d . . . . .
H26 H 0.417525 0.446062 0.434435 0.058 Uiso 1 1 calc R U . . .
C27 C 0.48651(19) 0.3248(3) 0.5180(2) 0.0525(8) Uani 1 1 d . . . . .
H27 H 0.486674 0.362491 0.572995 0.063 Uiso 1 1 calc R U . . .
C28 C 0.52829(17) 0.2199(3) 0.5216(2) 0.0488(8) Uani 1 1 d . . . . .
C29 C 0.52668(19) 0.1659(3) 0.4383(2) 0.0534(8) Uani 1 1 d . . . . .
H29 H 0.555097 0.095965 0.439018 0.064 Uiso 1 1 calc R U . . .
C30 C 0.48416(18) 0.2131(3) 0.3545(2) 0.0465(8) Uani 1 1 d . . . . .
H30 H 0.482960 0.174498 0.299559 0.056 Uiso 1 1 calc R U . . .
C31 C 0.5728(2) 0.1666(4) 0.6130(2) 0.0761(11) Uani 1 1 d . . . . .
H31A H 0.551989 0.088881 0.619022 0.114 Uiso 1 1 calc R U . . .
H31B H 0.567344 0.216913 0.662264 0.114 Uiso 1 1 calc R U . . .
H31C H 0.627641 0.159766 0.616037 0.114 Uiso 1 1 calc R U . . .

loop_
_atom_site_aniso_label
_atom_site_aniso_U_11
_atom_site_aniso_U_22
_atom_site_aniso_U_33
_atom_site_aniso_U_23
_atom_site_aniso_U_13
_atom_site_aniso_U_12
S1 0.0532(5) 0.0431(5) 0.0471(4) 0.0068(4) 0.0229(4) 0.0057(4)
O1 0.0754(15) 0.0260(11) 0.0489(12) -0.0022(9) 0.0318(11) -0.0142(10)
O2 0.0475(12) 0.0258(11) 0.0578(13) 0.0034(9) 0.0162(10) -0.0048(9)
O3 0.0648(15) 0.0518(15) 0.0890(17) 0.0254(13) 0.0383(14) -0.0004(12)
O4 0.0799(17) 0.0694(16) 0.0418(12) -0.0059(11) 0.0219(12) 0.0202(13)
C1 0.0385(15) 0.0238(15) 0.0352(14) 0.0025(12) 0.0110(12) 0.0001(12)
C2 0.0386(16) 0.0258(15) 0.0326(14) 0.0015(11) 0.0106(12) 0.0012(12)
C3 0.0402(16) 0.0297(16) 0.0359(15) 0.0038(12) 0.0153(13) -0.0001(12)
C4 0.0364(15) 0.0233(15) 0.0389(15) 0.0035(12) 0.0100(12) 0.0009(12)
C5 0.0400(16) 0.0265(15) 0.0372(15) -0.0020(12) 0.0109(13) 0.0022(12)
C6 0.0377(15) 0.0269(15) 0.0298(14) 0.0026(11) 0.0098(12) 0.0013(12)
C7 0.0528(18) 0.0301(16) 0.0364(15) -0.0023(12) 0.0168(14) 0.0005(14)
C8 0.074(2) 0.041(2) 0.060(2) -0.0059(16) 0.0255(18) 0.0116(17)
C9 0.067(2) 0.059(2) 0.052(2) -0.0175(17) 0.0157(17) -0.0152(18)
C10 0.105(3) 0.045(2) 0.0483(19) -0.0052(16) 0.041(2) -0.006(2)
C11 0.0496(18) 0.0348(17) 0.0358(15) -0.0026(13) 0.0161(14) -0.0040(14)
C12 0.090(3) 0.066(2) 0.0418(18) 0.0176(17) 0.0190(18) 0.013(2)
C13 0.061(2) 0.071(3) 0.062(2) -0.0052(18) 0.0346(18) -0.0074(19)
C14 0.100(3) 0.056(2) 0.0472(19) -0.0127(16) 0.038(2) -0.014(2)
C15 0.0400(16) 0.0285(16) 0.0356(15) 0.0025(12) 0.0078(13) -0.0015(13)
C16 0.0409(17) 0.0340(17) 0.0388(15) 0.0010(13) 0.0087(13) -0.0022(14)
C17 0.0487(19) 0.0421(19) 0.064(2) 0.0007(16) 0.0189(17) 0.0029(16)
C18 0.047(2) 0.064(3) 0.084(3) 0.000(2) 0.0282(19) 0.0027(18)
C19 0.046(2) 0.068(3) 0.081(3) 0.007(2) 0.0236(19) -0.0146(19)
C20 0.048(2) 0.043(2) 0.070(2) 0.0023(16) 0.0150(17) -0.0161(16)
C21 0.0401(17) 0.0347(17) 0.0457(17) 0.0007(14) 0.0102(14) -0.0048(14)
C22 0.0434(17) 0.0247(16) 0.0417(16) 0.0033(12) 0.0107(13) -0.0060(13)
C23 0.0466(18) 0.0313(17) 0.0416(16) 0.0041(13) 0.0134(14) -0.0028(13)
C24 0.0464(18) 0.0313(17) 0.0458(17) 0.0021(13) 0.0146(14) -0.0001(13)
C25 0.0384(16) 0.0345(17) 0.0469(17) 0.0008(13) 0.0176(14) -0.0014(13)
C26 0.053(2) 0.0419(19) 0.0528(19) -0.0057(15) 0.0200(16) 0.0082(15)
C27 0.055(2) 0.061(2) 0.0427(18) -0.0042(16) 0.0148(16) 0.0077(18)
C28 0.0387(18) 0.055(2) 0.0520(19) 0.0061(16) 0.0119(15) 0.0013(16)
C29 0.051(2) 0.047(2) 0.061(2) 0.0017(17) 0.0152(17) 0.0132(16)
C30 0.053(2) 0.0383(18) 0.0509(18) -0.0043(15) 0.0192(16) 0.0065(15)
C31 0.071(3) 0.089(3) 0.062(2) 0.012(2) 0.008(2) 0.018(2)

loop_
_atom_type_symbol
_atom_type_description
_atom_type_scat_dispersion_real
_atom_type_scat_dispersion_imag
_atom_type_scat_source
C C 0.0033 0.0016 'International Tables Vol C Tables 4.2.6.8 and 6.1.1.4'
H H 0.0000 0.0000 'International Tables Vol C Tables 4.2.6.8 and 6.1.1.4'
O O 0.0106 0.0060 'International Tables Vol C Tables 4.2.6.8 and 6.1.1.4'
S S 0.1246 0.1234 'International Tables Vol C Tables 4.2.6.8 and 6.1.1.4'

loop_
_geom_angle_atom_site_label_1
_geom_angle_atom_site_label_2
_geom_angle_atom_site_label_3
_geom_angle
_geom_angle_site_symmetry_1
_geom_angle_site_symmetry_3
_geom_angle_publ_flag
O3 S1 O4 119.02(14) . . ?
O3 S1 C24 108.36(14) . . ?
O4 S1 C24 107.63(14) . . ?
O3 S1 C25 109.32(14) . . ?
O4 S1 C25 107.26(13) . . ?
C24 S1 C25 104.26(13) . . ?
C1 O1 H1O 134.9(15) . . ?
C21 O2 C22 105.5(2) . . ?
O1 C1 C2 116.1(2) . . ?
O1 C1 C6 120.9(2) . . ?
C2 C1 C6 122.9(2) . . ?
C3 C2 C1 116.7(2) . . ?
C3 C2 C7 120.9(2) . . ?
C1 C2 C7 122.4(2) . . ?
C2 C3 C4 122.9(2) . . ?
C2 C3 H3 118.5 . . ?
C4 C3 H3 118.5 . . ?
C5 C4 C3 118.4(2) . . ?
C5 C4 C15 120.8(2) . . ?
C3 C4 C15 120.7(2) . . ?
C4 C5 C6 122.1(2) . . ?
C4 C5 H5 118.9 . . ?
C6 C5 H5 118.9 . . ?
C5 C6 C1 116.9(2) . . ?
C5 C6 C11 120.7(2) . . ?
C1 C6 C11 122.4(2) . . ?
C8 C7 C10 107.8(3) . . ?
C8 C7 C9 110.2(3) . . ?
C10 C7 C9 106.2(3) . . ?
C8 C7 C2 109.2(2) . . ?
C10 C7 C2 111.7(2) . . ?
C9 C7 C2 111.6(2) . . ?
C7 C8 H8A 109.5 . . ?
C7 C8 H8B 109.5 . . ?
H8A C8 H8B 109.5 . . ?
C7 C8 H8C 109.5 . . ?
H8A C8 H8C 109.5 . . ?
H8B C8 H8C 109.5 . . ?
C7 C9 H9A 109.5 . . ?
C7 C9 H9B 109.5 . . ?
H9A C9 H9B 109.5 . . ?
C7 C9 H9C 109.5 . . ?
H9A C9 H9C 109.5 . . ?
H9B C9 H9C 109.5 . . ?
C7 C10 H10A 109.5 . . ?
C7 C10 H10B 109.5 . . ?
H10A C10 H10B 109.5 . . ?
C7 C10 H10C 109.5 . . ?
H10A C10 H10C 109.5 . . ?
H10B C10 H10C 109.5 . . ?
C14 C11 C13 106.6(3) . . ?
C14 C11 C12 106.9(3) . . ?
C13 C11 C12 111.2(3) . . ?
C14 C11 C6 111.1(2) . . ?
C13 C11 C6 109.8(2) . . ?
C12 C11 C6 111.1(2) . . ?
C11 C12 H12A 109.5 . . ?
C11 C12 H12B 109.5 . . ?
H12A C12 H12B 109.5 . . ?
C11 C12 H12C 109.5 . . ?
H12A C12 H12C 109.5 . . ?
H12B C12 H12C 109.5 . . ?
C11 C13 H13A 109.5 . . ?
C11 C13 H13B 109.5 . . ?
H13A C13 H13B 109.5 . . ?
C11 C13 H13C 109.5 . . ?
H13A C13 H13C 109.5 . . ?
H13B C13 H13C 109.5 . . ?
C11 C14 H14A 109.5 . . ?
C11 C14 H14B 109.5 . . ?
H14A C14 H14B 109.5 . . ?
C11 C14 H14C 109.5 . . ?
H14A C14 H14C 109.5 . . ?
H14B C14 H14C 109.5 . . ?
C22 C15 C16 105.5(2) . . ?
C22 C15 C4 127.3(3) . . ?
C16 C15 C4 127.2(2) . . ?
C21 C16 C17 118.2(3) . . ?
C21 C16 C15 106.3(3) . . ?
C17 C16 C15 135.5(3) . . ?
C18 C17 C16 118.2(3) . . ?
C18 C17 H17 120.9 . . ?
C16 C17 H17 120.9 . . ?
C17 C18 C19 121.9(3) . . ?
C17 C18 H18 119.1 . . ?
C19 C18 H18 119.1 . . ?
C20 C19 C18 121.3(3) . . ?
C20 C19 H19 119.3 . . ?
C18 C19 H19 119.3 . . ?
C19 C20 C21 116.4(3) . . ?
C19 C20 H20 121.8 . . ?
C21 C20 H20 121.8 . . ?
O2 C21 C20 125.3(3) . . ?
O2 C21 C16 110.7(2) . . ?
C20 C21 C16 124.1(3) . . ?
C15 C22 O2 111.9(2) . . ?
C15 C22 C23 132.2(3) . . ?
O2 C22 C23 115.5(2) . . ?
C24 C23 C22 125.1(3) . . ?
C24 C23 H23 117.5 . . ?
C22 C23 H23 117.5 . . ?
C23 C24 S1 122.3(2) . . ?
C23 C24 H24 118.9 . . ?
S1 C24 H24 118.9 . . ?
C30 C25 C26 120.3(3) . . ?
C30 C25 S1 119.9(2) . . ?
C26 C25 S1 119.8(2) . . ?
C27 C26 C25 119.4(3) . . ?
C27 C26 H26 120.3 . . ?
C25 C26 H26 120.3 . . ?
C26 C27 C28 121.7(3) . . ?
C26 C27 H27 119.1 . . ?
C28 C27 H27 119.1 . . ?
C27 C28 C29 117.6(3) . . ?
C27 C28 C31 120.6(3) . . ?
C29 C28 C31 121.8(3) . . ?
C30 C29 C28 121.8(3) . . ?
C30 C29 H29 119.1 . . ?
C28 C29 H29 119.1 . . ?
C29 C30 C25 119.2(3) . . ?
C29 C30 H30 120.4 . . ?
C25 C30 H30 120.4 . . ?
C28 C31 H31A 109.5 . . ?
C28 C31 H31B 109.5 . . ?
H31A C31 H31B 109.5 . . ?
C28 C31 H31C 109.5 . . ?
H31A C31 H31C 109.5 . . ?
H31B C31 H31C 109.5 . . ?

loop_
_geom_bond_atom_site_label_1
_geom_bond_atom_site_label_2
_geom_bond_distance
_geom_bond_site_symmetry_2
_geom_bond_publ_flag
S1 O3 1.433(2) . ?
S1 O4 1.441(2) . ?
S1 C24 1.737(3) . ?
S1 C25 1.760(3) . ?
O1 C1 1.369(3) . ?
O1 H1O 0.814(17) . ?
O2 C21 1.374(3) . ?
O2 C22 1.389(3) . ?
C1 C2 1.404(4) . ?
C1 C6 1.405(3) . ?
C2 C3 1.382(4) . ?
C2 C7 1.538(4) . ?
C3 C4 1.389(4) . ?
C3 H3 0.9300 . ?
C4 C5 1.386(4) . ?
C4 C15 1.473(4) . ?
C5 C6 1.394(4) . ?
C5 H5 0.9300 . ?
C6 C11 1.546(4) . ?
C7 C8 1.530(4) . ?
C7 C10 1.532(4) . ?
C7 C9 1.538(4) . ?
C8 H8A 0.9600 . ?
C8 H8B 0.9600 . ?
C8 H8C 0.9600 . ?
C9 H9A 0.9600 . ?
C9 H9B 0.9600 . ?
C9 H9C 0.9600 . ?
C10 H10A 0.9600 . ?
C10 H10B 0.9600 . ?
C10 H10C 0.9600 . ?
C11 C14 1.530(4) . ?
C11 C13 1.538(4) . ?
C11 C12 1.540(4) . ?
C12 H12A 0.9600 . ?
C12 H12B 0.9600 . ?
C12 H12C 0.9600 . ?
C13 H13A 0.9600 . ?
C13 H13B 0.9600 . ?
C13 H13C 0.9600 . ?
C14 H14A 0.9600 . ?
C14 H14B 0.9600 . ?
C14 H14C 0.9600 . ?
C15 C22 1.361(4) . ?
C15 C16 1.445(4) . ?
C16 C21 1.386(4) . ?
C16 C17 1.398(4) . ?
C17 C18 1.374(4) . ?
C17 H17 0.9300 . ?
C18 C19 1.384(5) . ?
C18 H18 0.9300 . ?
C19 C20 1.367(5) . ?
C19 H19 0.9300 . ?
C20 C21 1.380(4) . ?
C20 H20 0.9300 . ?
C22 C23 1.430(4) . ?
C23 C24 1.328(4) . ?
C23 H23 0.9300 . ?
C24 H24 0.9300 . ?
C25 C30 1.378(4) . ?
C25 C26 1.384(4) . ?
C26 C27 1.375(4) . ?
C26 H26 0.9300 . ?
C27 C28 1.381(4) . ?
C27 H27 0.9300 . ?
C28 C29 1.387(4) . ?
C28 C31 1.503(4) . ?
C29 C30 1.377(4) . ?
C29 H29 0.9300 . ?
C30 H30 0.9300 . ?
C31 H31A 0.9600 . ?
C31 H31B 0.9600 . ?
C31 H31C 0.9600 . ?

loop_
_geom_torsion_atom_site_label_1
_geom_torsion_atom_site_label_2
_geom_torsion_atom_site_label_3
_geom_torsion_atom_site_label_4
_geom_torsion
_geom_torsion_site_symmetry_1
_geom_torsion_site_symmetry_2
_geom_torsion_site_symmetry_3
_geom_torsion_site_symmetry_4
_geom_torsion_publ_flag
O1 C1 C2 C3 176.9(2) . . . . ?
C6 C1 C2 C3 -2.3(4) . . . . ?
O1 C1 C2 C7 -2.5(4) . . . . ?
C6 C1 C2 C7 178.4(3) . . . . ?
C1 C2 C3 C4 2.2(4) . . . . ?
C7 C2 C3 C4 -178.5(3) . . . . ?
C2 C3 C4 C5 -1.4(4) . . . . ?
C2 C3 C4 C15 178.7(3) . . . . ?
C3 C4 C5 C6 0.5(4) . . . . ?
C15 C4 C5 C6 -179.5(2) . . . . ?
C4 C5 C6 C1 -0.6(4) . . . . ?
C4 C5 C6 C11 179.2(2) . . . . ?
O1 C1 C6 C5 -177.6(2) . . . . ?
C2 C1 C6 C5 1.5(4) . . . . ?
O1 C1 C6 C11 2.6(4) . . . . ?
C2 C1 C6 C11 -178.3(2) . . . . ?
C3 C2 C7 C8 -110.8(3) . . . . ?
C1 C2 C7 C8 68.5(3) . . . . ?
C3 C2 C7 C10 8.3(4) . . . . ?
C1 C2 C7 C10 -172.4(3) . . . . ?
C3 C2 C7 C9 127.0(3) . . . . ?
C1 C2 C7 C9 -53.6(4) . . . . ?
C5 C6 C11 C14 0.8(4) . . . . ?
C1 C6 C11 C14 -179.5(3) . . . . ?
C5 C6 C11 C13 -116.9(3) . . . . ?
C1 C6 C11 C13 62.8(3) . . . . ?
C5 C6 C11 C12 119.6(3) . . . . ?
C1 C6 C11 C12 -60.6(4) . . . . ?
C5 C4 C15 C22 46.5(4) . . . . ?
C3 C4 C15 C22 -133.6(3) . . . . ?
C5 C4 C15 C16 -135.0(3) . . . . ?
C3 C4 C15 C16 45.0(4) . . . . ?
C22 C15 C16 C21 -1.7(3) . . . . ?
C4 C15 C16 C21 179.6(3) . . . . ?
C22 C15 C16 C17 178.6(3) . . . . ?
C4 C15 C16 C17 -0.2(5) . . . . ?
C21 C16 C17 C18 0.8(4) . . . . ?
C15 C16 C17 C18 -179.4(3) . . . . ?
C16 C17 C18 C19 -0.5(5) . . . . ?
C17 C18 C19 C20 0.1(6) . . . . ?
C18 C19 C20 C21 0.0(5) . . . . ?
C22 O2 C21 C20 -178.3(3) . . . . ?
C22 O2 C21 C16 0.2(3) . . . . ?
C19 C20 C21 O2 178.6(3) . . . . ?
C19 C20 C21 C16 0.4(5) . . . . ?
C17 C16 C21 O2 -179.3(2) . . . . ?
C15 C16 C21 O2 0.9(3) . . . . ?
C17 C16 C21 C20 -0.8(5) . . . . ?
C15 C16 C21 C20 179.4(3) . . . . ?
C16 C15 C22 O2 1.9(3) . . . . ?
C4 C15 C22 O2 -179.4(2) . . . . ?
C16 C15 C22 C23 -170.9(3) . . . . ?
C4 C15 C22 C23 7.9(5) . . . . ?
C21 O2 C22 C15 -1.4(3) . . . . ?
C21 O2 C22 C23 172.7(2) . . . . ?
C15 C22 C23 C24 173.8(3) . . . . ?
O2 C22 C23 C24 1.3(4) . . . . ?
C22 C23 C24 S1 -177.6(2) . . . . ?
O3 S1 C24 C23 -2.9(3) . . . . ?
O4 S1 C24 C23 -132.8(3) . . . . ?
C25 S1 C24 C23 113.5(3) . . . . ?
O3 S1 C25 C30 -114.3(2) . . . . ?
O4 S1 C25 C30 16.0(3) . . . . ?
C24 S1 C25 C30 130.0(2) . . . . ?
O3 S1 C25 C26 65.4(3) . . . . ?
O4 S1 C25 C26 -164.2(2) . . . . ?
C24 S1 C25 C26 -50.3(3) . . . . ?
C30 C25 C26 C27 -0.5(5) . . . . ?
S1 C25 C26 C27 179.8(2) . . . . ?
C25 C26 C27 C28 0.9(5) . . . . ?
C26 C27 C28 C29 -0.1(5) . . . . ?
C26 C27 C28 C31 -179.4(3) . . . . ?
C27 C28 C29 C30 -1.0(5) . . . . ?
C31 C28 C29 C30 178.2(3) . . . . ?
C28 C29 C30 C25 1.4(5) . . . . ?
C26 C25 C30 C29 -0.6(4) . . . . ?
S1 C25 C30 C29 179.1(2) . . . . ?
